data_4333921
loop_
_publ_author_name
'Talia Bsaibess'
'Michel Guerro'
'Yann Le Gal'
'Daad Sarraf'
'Nathalie Bellec'
'Marc Fourmigu\'e'
'Fr\'ed\'eric Barri\`ere'
'Vincent Dorcet'
'Thierry Guizouarn'
'Thierry Roisnel'
'Dominique Lorcy'

_publ_section_title
;
 Variable Magnetic Interactions between S = 1/2 Cation Radical Salts of
 Functionalizable Electron-Rich Dithiolene and Diselenolene Cp2Mo
 Complexes
;
_journal_name_full 'Inorganic Chemistry'
_journal_page_first 2162
_journal_page_last 2173
_journal_paper_doi 10.1021/ic3025606
_journal_volume 52
_journal_year 2013
_chemical_compound_source 'synthesis as described'
_chemical_formula_moiety 'C15 H15 Mo N O S4, C12 H4 N4'
_chemical_formula_sum 'C27 H19 Mo N5 O S4'
_chemical_formula_weight 653.65
_chemical_name_systematic
;
 ?
;
_space_group_IT_number 2
_symmetry_cell_setting triclinic
_symmetry_Int_Tables_number 2
_symmetry_space_group_name_Hall '-P 1'
_symmetry_space_group_name_H-M 'P -1'
_atom_sites_solution_hydrogens geom
_atom_sites_solution_primary direct
_atom_sites_solution_secondary difmap
_audit_conform_dict_location ftp://ftp.iucr.org/pub/cif_core.dic
_audit_conform_dict_name cif_core.dic
_audit_conform_dict_version 2.4
_audit_creation_date 2012-04-13T17:26:27-00:00
_audit_creation_method 'WinGX routine CIF_UPDATE'
_cell_angle_alpha 87.6250(10)
_cell_angle_beta 88.5300(10)
_cell_angle_gamma 73.2030(10)
_cell_formula_units_Z 2
_cell_length_a 7.8882(2)
_cell_length_b 10.9990(3)
_cell_length_c 15.3320(4)
_cell_measurement_reflns_used 5774
_cell_measurement_temperature 150(2)
_cell_measurement_theta_max 27.39
_cell_measurement_theta_min 2.7
_cell_measurement_wavelength 0.71073
_cell_volume 1272.26(6)
_computing_cell_refinement 'Bruker APEX2 (Bruker, 2006)'
_computing_data_collection 'Bruker APEX2 (Bruker, 2006)'
_computing_data_reduction 'Bruker APEX2 (Bruker, 2006)'
_computing_molecular_graphics 'Ortep-3 for Windows (Farrugia, 1997)'
_computing_publication_material
;
           WinGX publication routines (Farrugia, 1999),
           CRYSCAL (T. Roisnel, local program)
;
_computing_structure_refinement 'SHELXL-97 (Sheldrick, 1997)'
_computing_structure_solution 'SIR97 (Altomare et al., 1999)'
_diffrn_ambient_temperature 150(2)
_diffrn_detector 'CCD plate'
_diffrn_measured_fraction_theta_full 0.984
_diffrn_measured_fraction_theta_max 0.984
_diffrn_measurement_device_type 'APEXII, Bruker-AXS'
_diffrn_measurement_method 'CCD rotation images, thin slices'
_diffrn_radiation_monochromator graphite
_diffrn_radiation_probe x-ray
_diffrn_radiation_type MoK\a
_diffrn_radiation_wavelength 0.71073
_diffrn_reflns_av_R_equivalents 0.0387
_diffrn_reflns_av_unetI/netI 0.0482
_diffrn_reflns_limit_h_max 8
_diffrn_reflns_limit_h_min -10
_diffrn_reflns_limit_k_max 13
_diffrn_reflns_limit_k_min -14
_diffrn_reflns_limit_l_max 19
_diffrn_reflns_limit_l_min -19
_diffrn_reflns_number 17774
_diffrn_reflns_theta_full 27.48
_diffrn_reflns_theta_max 27.48
_diffrn_reflns_theta_min 2.99
_exptl_absorpt_coefficient_mu 0.877
_exptl_absorpt_correction_T_max 0.949
_exptl_absorpt_correction_T_min 0.850
_exptl_absorpt_correction_type multi-scan
_exptl_absorpt_process_details
;
  [Sheldrick, G.M. (2002). SADABS Bruker AXS Inc., Madison, Wisconsin, USA]
;
_exptl_crystal_colour red
_exptl_crystal_density_diffrn 1.706
_exptl_crystal_description block
_exptl_crystal_F_000 660
_exptl_crystal_size_max 0.24
_exptl_crystal_size_mid 0.11
_exptl_crystal_size_min 0.06
_refine_diff_density_max 1.029
_refine_diff_density_min -0.508
_refine_diff_density_rms 0.099
_refine_ls_extinction_method none
_refine_ls_goodness_of_fit_ref 1.05
_refine_ls_hydrogen_treatment constr
_refine_ls_matrix_type full
_refine_ls_number_parameters 390
_refine_ls_number_reflns 5732
_refine_ls_number_restraints 120
_refine_ls_restrained_S_all 1.041
_refine_ls_R_factor_all 0.049
_refine_ls_R_factor_gt 0.0394
_refine_ls_shift/su_max 0.005
_refine_ls_shift/su_mean 0
_refine_ls_structure_factor_coef Fsqd
_refine_ls_weighting_details 'calc w=1/[\s^2^(Fo^2^)+(0.0313P)^2^+1.9929P] where P=(Fo^2^+2Fc^2^)/3'
_refine_ls_weighting_scheme calc
_refine_ls_wR_factor_gt 0.0854
_refine_ls_wR_factor_ref 0.09
_reflns_number_gt 4871
_reflns_number_total 5732
_reflns_threshold_expression >2sigma(I)
_cod_data_source_file ic3025606_si_001_09.cif
_cod_data_source_block 3cTCNQ
_cod_database_code 4333921

loop_
_symmetry_equiv_pos_as_xyz
'x, y, z'
'-x, -y, -z'

loop_
_atom_site_label
_atom_site_type_symbol
_atom_site_fract_x
_atom_site_fract_y
_atom_site_fract_z
_atom_site_U_iso_or_equiv
_atom_site_adp_type
_atom_site_occupancy
_atom_site_symmetry_multiplicity
_atom_site_calc_flag
_atom_site_refinement_flags
_atom_site_disorder_assembly
_atom_site_disorder_group
Mo1 Mo 0.11649(3) 0.90321(2) 0.771005(16) 0.01715(8) Uani 1 1 d . . .
S1 S 0.41315(11) 0.74746(8) 0.77788(5) 0.0291(2) Uani 1 1 d . . .
S2 S 0.20477(11) 0.97978(8) 0.90514(5) 0.02797(19) Uani 1 1 d . . .
S3 S 0.49520(12) 0.85002(8) 1.03237(5) 0.0289(2) Uani 1 1 d . . .
S4 S 0.82177(14) 0.64140(10) 1.06872(7) 0.0439(3) Uani 1 1 d . . .
C1A C -0.035(2) 0.7588(15) 0.7346(8) 0.033(3) Uani 0.628(17) 1 d PU A 1
H1A H -0.0169 0.7204 0.6794 0.04 Uiso 0.628(17) 1 calc PR A 1
C2A C -0.1581(15) 0.8777(13) 0.7552(11) 0.033(3) Uani 0.628(17) 1 d PU A 1
H2A H -0.2404 0.9317 0.716 0.04 Uiso 0.628(17) 1 calc PR A 1
C3A C -0.1375(18) 0.9016(12) 0.8428(12) 0.037(4) Uani 0.628(17) 1 d PU A 1
H3A H -0.2001 0.9749 0.8733 0.045 Uiso 0.628(17) 1 calc PR A 1
C4A C -0.006(2) 0.7955(18) 0.8770(8) 0.043(4) Uani 0.628(17) 1 d PU A 1
H4A H 0.0348 0.7841 0.9353 0.052 Uiso 0.628(17) 1 calc PR A 1
C5A C 0.0538(14) 0.7106(11) 0.8104(15) 0.043(4) Uani 0.628(17) 1 d PU A 1
H5A H 0.1423 0.6313 0.8164 0.052 Uiso 0.628(17) 1 calc PR A 1
C1B C -0.087(3) 0.855(3) 0.8743(12) 0.032(5) Uani 0.372(17) 1 d PU A 2
H1B H -0.1077 0.891 0.9304 0.038 Uiso 0.372(17) 1 calc PR A 2
C2B C 0.046(3) 0.746(2) 0.8551(16) 0.031(5) Uani 0.372(17) 1 d PU A 2
H2B H 0.1339 0.6963 0.8937 0.037 Uiso 0.372(17) 1 calc PR A 2
C3B C 0.025(3) 0.722(2) 0.7663(19) 0.038(6) Uani 0.372(17) 1 d PU A 2
H3B H 0.0934 0.6517 0.7346 0.045 Uiso 0.372(17) 1 calc PR A 2
C4B C -0.111(4) 0.819(3) 0.7351(11) 0.036(5) Uani 0.372(17) 1 d PU A 2
H4B H -0.1527 0.8286 0.6769 0.043 Uiso 0.372(17) 1 calc PR A 2
C5B C -0.182(3) 0.905(2) 0.802(2) 0.041(6) Uani 0.372(17) 1 d PU A 2
H5B H -0.2772 0.9809 0.798 0.05 Uiso 0.372(17) 1 calc PR A 2
C6 C -0.0271(5) 1.0678(3) 0.6743(2) 0.0329(8) Uani 1 1 d . A .
H6 H -0.1526 1.0967 0.6712 0.039 Uiso 1 1 calc R . .
C7 C 0.0862(5) 0.9719(3) 0.6234(2) 0.0299(8) Uani 1 1 d . A .
H7 H 0.0496 0.9246 0.5808 0.036 Uiso 1 1 calc R . .
C8 C 0.2587(5) 0.9589(3) 0.6461(2) 0.0294(7) Uani 1 1 d . A .
H8 H 0.3616 0.9024 0.6213 0.035 Uiso 1 1 calc R . .
C9 C 0.2556(5) 1.0449(3) 0.7133(2) 0.0320(8) Uani 1 1 d . A .
H9 H 0.356 1.055 0.7419 0.038 Uiso 1 1 calc R . .
C10 C 0.0777(5) 1.1125(3) 0.7301(2) 0.0330(8) Uani 1 1 d . A .
H10 H 0.0364 1.1767 0.7715 0.04 Uiso 1 1 calc R . .
C11 C 0.3873(4) 0.8613(3) 0.9345(2) 0.0222(6) Uani 1 1 d . . .
C12 C 0.4765(4) 0.7623(3) 0.8816(2) 0.0211(6) Uani 1 1 d . . .
N13 N 0.6259(3) 0.6820(2) 0.92033(17) 0.0229(6) Uani 1 1 d . . .
C14 C 0.6584(5) 0.7139(3) 1.0030(2) 0.0282(7) Uani 1 1 d . . .
C15 C 0.7431(4) 0.5708(3) 0.8768(2) 0.0300(8) Uani 1 1 d . . .
H15A H 0.8638 0.5521 0.9006 0.036 Uiso 1 1 calc R . .
H15B H 0.7501 0.5918 0.8137 0.036 Uiso 1 1 calc R . .
C16 C 0.6806(6) 0.4535(3) 0.8885(3) 0.0417(9) Uani 1 1 d . . .
H16A H 0.5618 0.4712 0.8626 0.05 Uiso 1 1 calc R . .
H16B H 0.7623 0.3835 0.8563 0.05 Uiso 1 1 calc R . .
O17 O 0.6719(6) 0.4153(3) 0.9736(2) 0.0675(10) Uani 1 1 d . . .
H17 H 0.6965 0.4676 1.0058 0.101 Uiso 1 1 calc R . .
N51 N 0.0440(4) 0.4172(3) 0.7026(2) 0.0324(7) Uani 1 1 d . . .
C52 C 0.1936(5) 0.4019(3) 0.6943(2) 0.0238(7) Uani 1 1 d . . .
C53 C 0.3774(4) 0.3893(3) 0.6856(2) 0.0206(6) Uani 1 1 d . . .
C54 C 0.4950(4) 0.2868(3) 0.7333(2) 0.0228(7) Uani 1 1 d . . .
N55 N 0.5921(4) 0.2028(3) 0.76949(19) 0.0349(7) Uani 1 1 d . . .
C56 C 0.4413(4) 0.4801(3) 0.63715(19) 0.0198(6) Uani 1 1 d . . .
C57 C 0.3252(4) 0.5764(3) 0.58480(19) 0.0196(6) Uani 1 1 d . . .
H57 H 0.2042 0.5787 0.5818 0.024 Uiso 1 1 calc R . .
C58 C 0.3831(4) 0.6657(3) 0.53861(19) 0.0198(6) Uani 1 1 d . . .
H58 H 0.3014 0.7287 0.5042 0.024 Uiso 1 1 calc R . .
C59 C 0.5623(4) 0.6669(3) 0.54071(19) 0.0181(6) Uani 1 1 d . . .
C60 C 0.6804(4) 0.5692(3) 0.59278(19) 0.0201(6) Uani 1 1 d . . .
H60 H 0.8016 0.5666 0.5954 0.024 Uiso 1 1 calc R . .
C61 C 0.6225(4) 0.4800(3) 0.63859(19) 0.0194(6) Uani 1 1 d . . .
H61 H 0.7043 0.4161 0.6723 0.023 Uiso 1 1 calc R . .
C62 C 0.6202(4) 0.7612(3) 0.49309(19) 0.0194(6) Uani 1 1 d . . .
C63 C 0.4964(4) 0.8642(3) 0.44817(19) 0.0200(6) Uani 1 1 d . . .
N64 N 0.3939(4) 0.9469(3) 0.41406(18) 0.0269(6) Uani 1 1 d . . .
C65 C 0.8001(4) 0.7632(3) 0.4949(2) 0.0210(6) Uani 1 1 d . . .
N66 N 0.9448(4) 0.7631(3) 0.49815(19) 0.0299(6) Uani 1 1 d . . .

loop_
_atom_site_aniso_label
_atom_site_aniso_U_11
_atom_site_aniso_U_22
_atom_site_aniso_U_33
_atom_site_aniso_U_23
_atom_site_aniso_U_13
_atom_site_aniso_U_12
Mo1 0.01559(14) 0.01685(13) 0.01875(14) 0.00011(9) -0.00213(10) -0.00419(10)
S1 0.0232(4) 0.0318(4) 0.0263(4) -0.0105(3) -0.0057(3) 0.0035(3)
S2 0.0236(4) 0.0263(4) 0.0290(4) -0.0102(3) -0.0070(3) 0.0027(3)
S3 0.0355(5) 0.0246(4) 0.0236(4) -0.0021(3) -0.0096(4) -0.0030(3)
S4 0.0396(6) 0.0430(6) 0.0390(5) 0.0040(4) -0.0191(4) 0.0051(4)
C1A 0.043(9) 0.038(8) 0.030(5) -0.007(5) 0.006(5) -0.028(6)
C2A 0.020(5) 0.030(6) 0.054(9) 0.021(6) -0.017(5) -0.014(5)
C3A 0.029(7) 0.028(6) 0.060(11) -0.014(6) 0.025(6) -0.018(5)
C4A 0.060(11) 0.049(10) 0.030(6) 0.021(7) -0.017(7) -0.034(7)
C5A 0.035(4) 0.020(4) 0.075(11) 0.007(7) -0.006(8) -0.011(3)
C1B 0.042(12) 0.037(13) 0.021(8) -0.005(8) 0.011(8) -0.017(9)
C2B 0.030(7) 0.023(11) 0.037(13) 0.017(8) 0.002(8) -0.004(8)
C3B 0.046(14) 0.030(12) 0.045(14) -0.022(11) 0.015(10) -0.021(10)
C4B 0.040(13) 0.051(14) 0.031(8) 0.011(11) -0.011(9) -0.036(10)
C5B 0.026(8) 0.031(8) 0.070(17) 0.005(12) 0.004(10) -0.014(6)
C6 0.029(2) 0.0331(19) 0.0335(19) 0.0172(15) -0.0038(15) -0.0068(15)
C7 0.043(2) 0.0319(18) 0.0200(16) 0.0089(14) -0.0052(15) -0.0190(16)
C8 0.033(2) 0.0288(17) 0.0266(17) 0.0011(14) 0.0059(14) -0.0096(15)
C9 0.031(2) 0.0362(19) 0.036(2) 0.0019(15) -0.0012(15) -0.0213(16)
C10 0.046(2) 0.0195(16) 0.0314(19) 0.0021(14) 0.0054(16) -0.0074(15)
C11 0.0236(17) 0.0215(15) 0.0220(16) 0.0002(12) -0.0038(13) -0.0074(13)
C12 0.0178(16) 0.0219(15) 0.0241(16) 0.0004(12) -0.0023(12) -0.0066(12)
N13 0.0203(14) 0.0207(13) 0.0271(14) -0.0003(11) -0.0039(11) -0.0047(11)
C14 0.0286(19) 0.0237(16) 0.0311(18) 0.0033(13) -0.0084(14) -0.0055(14)
C15 0.0204(17) 0.0270(17) 0.038(2) -0.0045(14) -0.0018(14) 0.0005(13)
C16 0.048(3) 0.0268(19) 0.049(2) -0.0080(17) -0.0026(19) -0.0068(17)
O17 0.102(3) 0.0415(18) 0.063(2) 0.0012(15) -0.001(2) -0.0274(19)
N51 0.0274(17) 0.0291(15) 0.0413(18) 0.0084(13) -0.0030(13) -0.0101(13)
C52 0.0280(19) 0.0175(15) 0.0255(17) 0.0029(12) 0.0006(13) -0.0063(13)
C53 0.0207(16) 0.0213(15) 0.0207(15) -0.0018(12) 0.0001(12) -0.0075(12)
C54 0.0248(17) 0.0240(16) 0.0204(16) -0.0023(13) 0.0042(13) -0.0088(13)
N55 0.0343(18) 0.0333(16) 0.0326(16) 0.0056(13) 0.0013(13) -0.0039(14)
C56 0.0206(16) 0.0215(15) 0.0180(15) -0.0037(12) -0.0007(12) -0.0067(12)
C57 0.0159(15) 0.0205(15) 0.0231(15) -0.0025(12) 0.0005(12) -0.0060(12)
C58 0.0201(16) 0.0187(14) 0.0199(15) -0.0014(12) -0.0016(12) -0.0042(12)
C59 0.0188(15) 0.0176(14) 0.0192(15) -0.0046(11) -0.0011(12) -0.0068(12)
C60 0.0136(15) 0.0243(15) 0.0224(15) -0.0008(12) -0.0012(12) -0.0052(12)
C61 0.0173(15) 0.0219(15) 0.0180(15) -0.0013(12) -0.0015(12) -0.0037(12)
C62 0.0179(16) 0.0193(14) 0.0221(15) -0.0010(12) -0.0008(12) -0.0069(12)
C63 0.0190(16) 0.0234(15) 0.0204(15) -0.0012(12) 0.0011(12) -0.0104(13)
N64 0.0270(16) 0.0252(14) 0.0284(15) 0.0023(12) -0.0037(12) -0.0074(12)
C65 0.0246(18) 0.0183(14) 0.0211(16) 0.0029(12) -0.0027(13) -0.0080(12)
N66 0.0230(16) 0.0322(16) 0.0355(16) 0.0079(12) -0.0056(12) -0.0101(12)

loop_
_atom_type_symbol
_atom_type_description
_atom_type_scat_dispersion_real
_atom_type_scat_dispersion_imag
_atom_type_scat_source
C C 0.0033 0.0016 'International Tables Vol C Tables 4.2.6.8 and 6.1.1.4'
H H 0 0 'International Tables Vol C Tables 4.2.6.8 and 6.1.1.4'
N N 0.0061 0.0033 'International Tables Vol C Tables 4.2.6.8 and 6.1.1.4'
O O 0.0106 0.006 'International Tables Vol C Tables 4.2.6.8 and 6.1.1.4'
S S 0.1246 0.1234 'International Tables Vol C Tables 4.2.6.8 and 6.1.1.4'
Mo Mo -1.6832 0.6857 'International Tables Vol C Tables 4.2.6.8 and 6.1.1.4'

loop_
_geom_angle_atom_site_label_1
_geom_angle_atom_site_label_2
_geom_angle_atom_site_label_3
_geom_angle
C3A Mo1 C2A 35.9(4)
C3A Mo1 C9 139.8(3)
C2A Mo1 C9 133.9(3)
C3A Mo1 C10 104.7(4)
C2A Mo1 C10 103.5(3)
C9 Mo1 C10 35.76(13)
C3A Mo1 C2B 49.2(5)
C2A Mo1 C2B 62.4(6)
C9 Mo1 C2B 163.4(6)
C10 Mo1 C2B 152.2(6)
C3A Mo1 C3B 62.1(5)
C2A Mo1 C3B 48.8(6)
C9 Mo1 C3B 152.8(6)
C10 Mo1 C3B 149.4(9)
C2B Mo1 C3B 35.8(6)
C3A Mo1 C4A 35.8(4)
C2A Mo1 C4A 58.7(4)
C9 Mo1 C4A 158.2(4)
C10 Mo1 C4A 135.4(6)
C2B Mo1 C4A 16.8(3)
C3B Mo1 C4A 48.1(5)
C3A Mo1 C4B 48.6(6)
C2A Mo1 C4B 17.9(5)
C9 Mo1 C4B 138.6(5)
C10 Mo1 C4B 115.9(8)
C2B Mo1 C4B 57.7(7)
C3B Mo1 C4B 34.1(6)
C4A Mo1 C4B 60.0(5)
C3A Mo1 C6 93.4(5)
C2A Mo1 C6 75.3(3)
C9 Mo1 C6 58.68(13)
C10 Mo1 C6 35.24(13)
C2B Mo1 C6 137.4(5)
C3B Mo1 C6 114.8(9)
C4A Mo1 C6 128.8(5)
C4B Mo1 C6 83.2(6)
C3A Mo1 C1A 59.9(4)
C2A Mo1 C1A 36.0(3)
C9 Mo1 C1A 143.5(3)
C10 Mo1 C1A 131.9(5)
C2B Mo1 C1A 49.9(6)
C3B Mo1 C1A 17.6(5)
C4A Mo1 C1A 58.2(4)
C4B Mo1 C1A 18.7(6)
C6 Mo1 C1A 97.2(4)
C3A Mo1 C8 149.4(5)
C2A Mo1 C8 117.8(4)
C9 Mo1 C8 35.74(12)
C10 Mo1 C8 59.13(12)
C2B Mo1 C8 148.0(7)
C3B Mo1 C8 117.2(6)
C4A Mo1 C8 164.5(5)
C4B Mo1 C8 111.6(4)
C6 Mo1 C8 58.00(13)
C1A Mo1 C8 109.3(3)
C3A Mo1 C7 115.8(5)
C2A Mo1 C7 84.1(4)
C9 Mo1 C7 58.46(12)
C10 Mo1 C7 58.86(12)
C2B Mo1 C7 135.6(7)
C3B Mo1 C7 100.2(8)
C4A Mo1 C7 141.3(3)
C4B Mo1 C7 81.3(4)
C6 Mo1 C7 35.23(13)
C1A Mo1 C7 85.8(4)
C8 Mo1 C7 34.15(12)
C12 S1 Mo1 102.39(11)
C11 S2 Mo1 102.65(11)
C11 S3 C14 92.68(16)
C5A C1A C2A 106.5(12)
C5A C1A Mo1 74.0(7)
C2A C1A Mo1 70.0(6)
C5A C1A H1A 126.7
C2A C1A H1A 126.7
Mo1 C1A H1A 121.1
C3A C2A C1A 108.6(10)
C3A C2A Mo1 71.4(5)
C1A C2A Mo1 74.0(6)
C3A C2A H2A 125.7
C1A C2A H2A 125.7
Mo1 C2A H2A 120.7
C2A C3A C4A 106.7(10)
C2A C3A Mo1 72.7(5)
C4A C3A Mo1 74.3(6)
C2A C3A H3A 126.6
C4A C3A H3A 126.7
Mo1 C3A H3A 118.4
C5A C4A C3A 108.2(10)
C5A C4A Mo1 74.3(7)
C3A C4A Mo1 69.9(6)
C5A C4A H4A 125.9
C3A C4A H4A 125.9
Mo1 C4A H4A 121.6
C1A C5A C4A 109.9(11)
C1A C5A Mo1 71.9(7)
C4A C5A Mo1 71.2(6)
C1A C5A H5A 125.1
C4A C5A H5A 125.1
Mo1 C5A H5A 123.4
C5B C1B C2B 110.8(19)
C5B C1B Mo1 74.0(13)
C2B C1B Mo1 69.9(11)
C5B C1B H1B 124.6
C2B C1B H1B 124.6
Mo1 C1B H1B 123
C1B C2B C3B 106.4(17)
C1B C2B Mo1 75.7(11)
C3B C2B Mo1 72.4(10)
C1B C2B H2B 126.8
C3B C2B H2B 126.8
Mo1 C2B H2B 117.4
C4B C3B C2B 107.1(15)
C4B C3B Mo1 73.8(10)
C2B C3B Mo1 71.8(10)
C4B C3B H3B 126.5
C2B C3B H3B 126.5
Mo1 C3B H3B 119.8
C3B C4B C5B 109.8(15)
C3B C4B Mo1 72.1(10)
C5B C4B Mo1 74.8(11)
C3B C4B H4B 125.1
C5B C4B H4B 125.1
Mo1 C4B H4B 119.7
C1B C5B C4B 105.8(18)
C1B C5B Mo1 72.9(13)
C4B C5B Mo1 70.3(12)
C1B C5B H5B 127.1
C4B C5B H5B 127.1
Mo1 C5B H5B 121.5
C10 C6 C7 108.3(3)
C10 C6 Mo1 71.00(18)
C7 C6 Mo1 73.19(18)
C10 C6 H6 125.9
C7 C6 H6 125.9
Mo1 C6 H6 121.7
C8 C7 C6 108.3(3)
C8 C7 Mo1 72.55(19)
C6 C7 Mo1 71.58(18)
C8 C7 H7 125.9
C6 C7 H7 125.9
Mo1 C7 H7 121.7
C7 C8 C9 108.1(3)
C7 C8 Mo1 73.3(2)
C9 C8 Mo1 70.07(19)
C7 C8 H8 126
C9 C8 H8 126
Mo1 C8 H8 122.3
C10 C9 C8 108.0(3)
C10 C9 Mo1 72.37(19)
C8 C9 Mo1 74.19(19)
C10 C9 H9 126
C8 C9 H9 126
Mo1 C9 H9 119.3
C6 C10 C9 107.4(3)
C6 C10 Mo1 73.76(19)
C9 C10 Mo1 71.86(19)
C6 C10 H10 126.3
C9 C10 H10 126.3
Mo1 C10 H10 119.9
C12 C11 S2 124.9(2)
C12 C11 S3 110.2(2)
S2 C11 S3 124.85(19)
N13 C12 C11 112.8(3)
N13 C12 S1 124.0(2)
C11 C12 S1 123.1(2)
C14 N13 C12 114.9(3)
C14 N13 C15 122.2(3)
C12 N13 C15 122.9(3)
N13 C14 S4 128.7(3)
N13 C14 S3 109.4(2)
S4 C14 S3 122.0(2)
N13 C15 C16 113.0(3)
N13 C15 H15A 109
C16 C15 H15A 109
N13 C15 H15B 109
C16 C15 H15B 109
H15A C15 H15B 107.8
O17 C16 C15 113.1(3)
O17 C16 H16A 109
C15 C16 H16A 109
O17 C16 H16B 109
C15 C16 H16B 109
H16A C16 H16B 107.8
C16 O17 H17 109.5
N51 C52 C53 177.0(3)
C56 C53 C52 121.7(3)
C56 C53 C54 121.1(3)
C52 C53 C54 117.1(3)
N55 C54 C53 178.0(3)
C57 C56 C53 120.6(3)
C57 C56 C61 117.0(3)
C53 C56 C61 122.4(3)
C58 C57 C56 121.6(3)
C58 C57 H57 119.2
C56 C57 H57 119.2
C57 C58 C59 121.6(3)
C57 C58 H58 119.2
C59 C58 H58 119.2
C58 C59 C62 121.0(3)
C58 C59 C60 117.0(3)
C62 C59 C60 122.0(3)
C61 C60 C59 121.3(3)
C61 C60 H60 119.4
C59 C60 H60 119.4
C60 C61 C56 121.5(3)
C60 C61 H61 119.2
C56 C61 H61 119.2
C59 C62 C65 121.4(3)
C59 C62 C63 120.7(3)
C65 C62 C63 117.7(3)
N64 C63 C62 178.1(3)
N66 C65 C62 178.4(3)

loop_
_geom_bond_atom_site_label_1
_geom_bond_atom_site_label_2
_geom_bond_distance
Mo1 C3A 2.266(9)
Mo1 C2A 2.283(9)
Mo1 C9 2.289(3)
Mo1 C10 2.296(3)
Mo1 C2B 2.302(18)
Mo1 C3B 2.310(18)
Mo1 C4A 2.323(10)
Mo1 C4B 2.330(15)
Mo1 C6 2.331(3)
Mo1 C1A 2.336(11)
Mo1 C8 2.343(3)
Mo1 C7 2.352(3)
S1 C12 1.707(3)
S2 C11 1.695(3)
S3 C11 1.726(3)
S3 C14 1.736(3)
S4 C14 1.649(3)
C1A C5A 1.376(13)
C1A C2A 1.429(13)
C1A H1A 0.95
C2A C3A 1.402(14)
C2A H2A 0.95
C3A C4A 1.410(13)
C3A H3A 0.95
C4A C5A 1.391(15)
C4A H4A 0.95
C5A H5A 0.95
C1B C5B 1.36(2)
C1B C2B 1.39(2)
C1B H1B 0.95
C2B C3B 1.42(2)
C2B H2B 0.95
C3B C4B 1.36(2)
C3B H3B 0.95
C4B C5B 1.42(3)
C4B H4B 0.95
C5B H5B 0.95
C6 C10 1.401(5)
C6 C7 1.418(5)
C6 H6 0.95
C7 C8 1.379(5)
C7 H7 0.95
C8 C9 1.422(5)
C8 H8 0.95
C9 C10 1.408(5)
C9 H9 0.95
C10 H10 0.95
C11 C12 1.393(4)
C12 N13 1.384(4)
N13 C14 1.378(4)
N13 C15 1.476(4)
C15 C16 1.511(5)
C15 H15A 0.99
C15 H15B 0.99
C16 O17 1.361(5)
C16 H16A 0.99
C16 H16B 0.99
O17 H17 0.84
N51 C52 1.147(4)
C52 C53 1.420(5)
C53 C56 1.419(4)
C53 C54 1.424(4)
C54 N55 1.148(4)
C56 C57 1.418(4)
C56 C61 1.430(4)
C57 C58 1.364(4)
C57 H57 0.95
C58 C59 1.419(4)
C58 H58 0.95
C59 C62 1.419(4)
C59 C60 1.431(4)
C60 C61 1.360(4)
C60 H60 0.95
C61 H61 0.95
C62 C65 1.426(4)
C62 C63 1.428(4)
C63 N64 1.146(4)
C65 N66 1.144(4)

loop_
_geom_torsion_atom_site_label_1
_geom_torsion_atom_site_label_2
_geom_torsion_atom_site_label_3
_geom_torsion_atom_site_label_4
_geom_torsion
C3A Mo1 S1 C12 -67.3(5)
C2A Mo1 S1 C12 -115.2(6)
C9 Mo1 S1 C12 93.70(14)
C10 Mo1 S1 C12 87.96(15)
C2B Mo1 S1 C12 -75.2(7)
C3B Mo1 S1 C12 -111.3(7)
C4A Mo1 S1 C12 -64.5(4)
C4B Mo1 S1 C12 -123.2(5)
C6 Mo1 S1 C12 130.37(17)
C1A Mo1 S1 C12 -122.9(3)
C8 Mo1 S1 C12 128.63(14)
C7 Mo1 S1 C12 149.93(14)
C3A Mo1 S2 C11 117.2(4)
C2A Mo1 S2 C11 123.0(4)
C9 Mo1 S2 C11 -100.90(15)
C10 Mo1 S2 C11 -137.23(15)
C2B Mo1 S2 C11 67.9(5)
C3B Mo1 S2 C11 64.0(7)
C4A Mo1 S2 C11 82.1(6)
C4B Mo1 S2 C11 106.1(12)
C6 Mo1 S2 C11 -150.53(15)
C1A Mo1 S2 C11 79.4(7)
C8 Mo1 S2 C11 -87.03(15)
C7 Mo1 S2 C11 -117.97(17)
C3A Mo1 C1A C5A -77.5(8)
C2A Mo1 C1A C5A -114.8(12)
C9 Mo1 C1A C5A 148.0(7)
C10 Mo1 C1A C5A -160.3(10)
C2B Mo1 C1A C5A -17.4(7)
C3B Mo1 C1A C5A 14.5(18)
C4A Mo1 C1A C5A -35.6(7)
C4B Mo1 C1A C5A -125.4(19)
C6 Mo1 C1A C5A -167.2(11)
C8 Mo1 C1A C5A 134.2(10)
C7 Mo1 C1A C5A 159.4(12)
C3A Mo1 C1A C2A 37.3(7)
C9 Mo1 C1A C2A -97.2(8)
C10 Mo1 C1A C2A -45.5(11)
C2B Mo1 C1A C2A 97.4(10)
C3B Mo1 C1A C2A 129(2)
C4A Mo1 C1A C2A 79.2(8)
C4B Mo1 C1A C2A -10.6(15)
C6 Mo1 C1A C2A -52.4(10)
C8 Mo1 C1A C2A -111.0(9)
C7 Mo1 C1A C2A -85.8(10)
C5A C1A C2A C3A 2.1(13)
Mo1 C1A C2A C3A -63.4(7)
C5A C1A C2A Mo1 65.5(8)
C9 Mo1 C2A C3A -118.5(7)
C10 Mo1 C2A C3A -96.5(9)
C2B Mo1 C2A C3A 57.7(8)
C3B Mo1 C2A C3A 98.5(10)
C4A Mo1 C2A C3A 38.8(7)
C4B Mo1 C2A C3A 128(2)
C6 Mo1 C2A C3A -117.8(10)
C1A Mo1 C2A C3A 116.6(11)
C8 Mo1 C2A C3A -158.5(8)
C7 Mo1 C2A C3A -152.5(10)
C3A Mo1 C2A C1A -116.6(10)
C9 Mo1 C2A C1A 124.9(7)
C10 Mo1 C2A C1A 146.9(9)
C2B Mo1 C2A C1A -58.8(8)
C3B Mo1 C2A C1A -18.1(8)
C4A Mo1 C2A C1A -77.7(8)
C4B Mo1 C2A C1A 11.0(15)
C6 Mo1 C2A C1A 125.6(11)
C8 Mo1 C2A C1A 84.9(9)
C7 Mo1 C2A C1A 90.9(10)
C1A C2A C3A C4A -2.0(12)
Mo1 C2A C3A C4A -67.1(7)
C1A C2A C3A Mo1 65.1(8)
C9 Mo1 C3A C2A 101.5(7)
C10 Mo1 C3A C2A 92.8(9)
C2B Mo1 C3A C2A -98.5(11)
C3B Mo1 C3A C2A -57.4(9)
C4A Mo1 C3A C2A -113.6(10)
C4B Mo1 C3A C2A -18.9(8)
C6 Mo1 C3A C2A 59.0(9)
C1A Mo1 C3A C2A -37.4(6)
C8 Mo1 C3A C2A 39.5(11)
C7 Mo1 C3A C2A 30.6(10)
C2A Mo1 C3A C4A 113.6(10)
C9 Mo1 C3A C4A -144.9(6)
C10 Mo1 C3A C4A -153.6(9)
C2B Mo1 C3A C4A 15.1(9)
C3B Mo1 C3A C4A 56.2(8)
C4B Mo1 C3A C4A 94.7(10)
C6 Mo1 C3A C4A 172.5(10)
C1A Mo1 C3A C4A 76.2(7)
C8 Mo1 C3A C4A 153.1(9)
C7 Mo1 C3A C4A 144.2(10)
C2A C3A C4A C5A 1.1(12)
Mo1 C3A C4A C5A -64.9(8)
C2A C3A C4A Mo1 66.0(7)
C3A Mo1 C4A C5A 116.7(10)
C2A Mo1 C4A C5A 77.7(7)
C9 Mo1 C4A C5A -150.6(7)
C10 Mo1 C4A C5A 154.5(8)
C2B Mo1 C4A C5A -20(2)
C3B Mo1 C4A C5A 17.0(9)
C4B Mo1 C4A C5A 56.9(9)
C6 Mo1 C4A C5A 107.1(12)
C1A Mo1 C4A C5A 35.1(6)
C8 Mo1 C4A C5A -4(2)
C7 Mo1 C4A C5A 59.4(16)
C2A Mo1 C4A C3A -39.0(6)
C9 Mo1 C4A C3A 92.7(10)
C10 Mo1 C4A C3A 37.8(11)
C2B Mo1 C4A C3A -137(3)
C3B Mo1 C4A C3A -99.7(10)
C4B Mo1 C4A C3A -59.8(9)
C6 Mo1 C4A C3A -9.6(13)
C1A Mo1 C4A C3A -81.6(7)
C8 Mo1 C4A C3A -120(2)
C7 Mo1 C4A C3A -57.2(17)
C2A C1A C5A C4A -1.4(14)
Mo1 C1A C5A C4A 61.4(8)
C2A C1A C5A Mo1 -62.8(8)
C3A C4A C5A C1A 0.2(13)
Mo1 C4A C5A C1A -61.9(9)
C3A C4A C5A Mo1 62.1(7)
C3A Mo1 C5A C1A 81.6(8)
C2A Mo1 C5A C1A 39.1(8)
C9 Mo1 C5A C1A -95.8(11)
C10 Mo1 C5A C1A 51(3)
C2B Mo1 C5A C1A 136.7(19)
C3B Mo1 C5A C1A -14.6(19)
C4A Mo1 C5A C1A 119.2(11)
C4B Mo1 C5A C1A 20.9(8)
C6 Mo1 C5A C1A 16.7(15)
C8 Mo1 C5A C1A -62.0(11)
C7 Mo1 C5A C1A -23.3(13)
C3A Mo1 C5A C4A -37.7(6)
C2A Mo1 C5A C4A -80.2(7)
C9 Mo1 C5A C4A 145.0(9)
C10 Mo1 C5A C4A -69(2)
C2B Mo1 C5A C4A 17.5(17)
C3B Mo1 C5A C4A -134(2)
C4B Mo1 C5A C4A -98.3(10)
C6 Mo1 C5A C4A -102.6(12)
C1A Mo1 C5A C4A -119.2(11)
C8 Mo1 C5A C4A 178.8(8)
C7 Mo1 C5A C4A -142.6(10)
C3A Mo1 C1B C5B 20.5(17)
C2A Mo1 C1B C5B -18.4(10)
C9 Mo1 C1B C5B 90.4(13)
C10 Mo1 C1B C5B 64.8(16)
C2B Mo1 C1B C5B -119.9(18)
C3B Mo1 C1B C5B -80.0(12)
C4A Mo1 C1B C5B -135(2)
C4B Mo1 C1B C5B -39.0(11)
C6 Mo1 C1B C5B 26.7(17)
C1A Mo1 C1B C5B -60.0(12)
C8 Mo1 C1B C5B -9(4)
C7 Mo1 C1B C5B -7(2)
C3A Mo1 C1B C2B 140(2)
C2A Mo1 C1B C2B 101.5(13)
C9 Mo1 C1B C2B -149.6(11)
C10 Mo1 C1B C2B -175.2(14)
C3B Mo1 C1B C2B 39.9(12)
C4A Mo1 C1B C2B -15.1(15)
C4B Mo1 C1B C2B 80.9(13)
C6 Mo1 C1B C2B 146.6(16)
C1A Mo1 C1B C2B 59.9(12)
C8 Mo1 C1B C2B 111(3)
C7 Mo1 C1B C2B 112.8(19)
C5B C1B C2B C3B -3(2)
Mo1 C1B C2B C3B -66.3(13)
C5B C1B C2B Mo1 63.1(15)
C3A Mo1 C2B C1B -14.9(9)
C2A Mo1 C2B C1B -55.8(11)
C9 Mo1 C2B C1B 114.8(16)
C10 Mo1 C2B C1B 9(3)
C3B Mo1 C2B C1B -112.8(17)
C4A Mo1 C2B C1B 16.9(17)
C4B Mo1 C2B C1B -75.7(12)
C6 Mo1 C2B C1B -49(2)
C1A Mo1 C2B C1B -96.9(13)
C8 Mo1 C2B C1B -154.8(11)
C7 Mo1 C2B C1B -101.5(18)
C3A Mo1 C2B C3B 97.9(13)
C2A Mo1 C2B C3B 57.0(11)
C9 Mo1 C2B C3B -132.5(17)
C10 Mo1 C2B C3B 122(2)
C4A Mo1 C2B C3B 130(3)
C4B Mo1 C2B C3B 37.0(10)
C6 Mo1 C2B C3B 63(2)
C1A Mo1 C2B C3B 15.8(10)
C8 Mo1 C2B C3B -42.0(18)
C7 Mo1 C2B C3B 11(2)
C1B C2B C3B C4B 3(2)
Mo1 C2B C3B C4B -65.9(13)
C1B C2B C3B Mo1 68.6(14)
C3A Mo1 C3B C4B 56.5(10)
C2A Mo1 C3B C4B 15.5(9)
C9 Mo1 C3B C4B -92.8(13)
C10 Mo1 C3B C4B -14(2)
C2B Mo1 C3B C4B 114.7(16)
C4A Mo1 C3B C4B 97.2(12)
C6 Mo1 C3B C4B -23.6(17)
C1A Mo1 C3B C4B -21.7(17)
C8 Mo1 C3B C4B -88.8(14)
C7 Mo1 C3B C4B -57.3(15)
C3A Mo1 C3B C2B -58.1(10)
C2A Mo1 C3B C2B -99.1(12)
C9 Mo1 C3B C2B 152.5(9)
C10 Mo1 C3B C2B -128.8(17)
C4A Mo1 C3B C2B -17.4(9)
C4B Mo1 C3B C2B -114.7(16)
C6 Mo1 C3B C2B -138.2(14)
C1A Mo1 C3B C2B -136(3)
C8 Mo1 C3B C2B 156.5(11)
C7 Mo1 C3B C2B -172.0(14)
C2B C3B C4B C5B -1(2)
Mo1 C3B C4B C5B -65.8(14)
C2B C3B C4B Mo1 64.6(13)
C3A Mo1 C4B C3B -100.9(11)
C2A Mo1 C4B C3B -139(2)
C9 Mo1 C4B C3B 136.4(9)
C10 Mo1 C4B C3B 172.1(13)
C2B Mo1 C4B C3B -39.0(10)
C4A Mo1 C4B C3B -58.6(10)
C6 Mo1 C4B C3B 158.6(16)
C1A Mo1 C4B C3B 20.4(15)
C8 Mo1 C4B C3B 107.0(13)
C7 Mo1 C4B C3B 123.0(17)
C3A Mo1 C4B C5B 16.4(10)
C2A Mo1 C4B C5B -21.9(16)
C9 Mo1 C4B C5B -106.3(11)
C10 Mo1 C4B C5B -70.7(15)
C2B Mo1 C4B C5B 78.2(11)
C3B Mo1 C4B C5B 117.2(14)
C4A Mo1 C4B C5B 58.7(10)
C6 Mo1 C4B C5B -84.2(17)
C1A Mo1 C4B C5B 138(2)
C8 Mo1 C4B C5B -135.8(14)
C7 Mo1 C4B C5B -119.7(18)
C2B C1B C5B C4B 3(2)
Mo1 C1B C5B C4B 63.1(14)
C2B C1B C5B Mo1 -60.6(15)
C3B C4B C5B C1B -1(2)
Mo1 C4B C5B C1B -64.9(14)
C3B C4B C5B Mo1 64.1(13)
C3A Mo1 C5B C1B -20.8(18)
C2A Mo1 C5B C1B 135(2)
C9 Mo1 C5B C1B -132.2(10)
C10 Mo1 C5B C1B -125.5(15)
C2B Mo1 C5B C1B 35.5(11)
C3B Mo1 C5B C1B 78.3(11)
C4A Mo1 C5B C1B 17.9(8)
C4B Mo1 C5B C1B 114.3(15)
C6 Mo1 C5B C1B -154.9(17)
C1A Mo1 C5B C1B 97.9(13)
C8 Mo1 C5B C1B 176.9(12)
C7 Mo1 C5B C1B 174.7(16)
C3A Mo1 C5B C4B -135(3)
C2A Mo1 C5B C4B 20.2(15)
C9 Mo1 C5B C4B 113.5(11)
C10 Mo1 C5B C4B 120.2(15)
C2B Mo1 C5B C4B -78.8(11)
C3B Mo1 C5B C4B -36.0(9)
C4A Mo1 C5B C4B -96.4(12)
C6 Mo1 C5B C4B 90.8(17)
C1A Mo1 C5B C4B -16.4(9)
C8 Mo1 C5B C4B 62.6(15)
C7 Mo1 C5B C4B 60.4(16)
C3A Mo1 C6 C10 111.0(4)
C2A Mo1 C6 C10 142.3(6)
C9 Mo1 C6 C10 -38.3(2)
C2B Mo1 C6 C10 136.5(11)
C3B Mo1 C6 C10 171.7(5)
C4A Mo1 C6 C10 116.6(6)
C4B Mo1 C6 C10 158.7(8)
C1A Mo1 C6 C10 171.1(4)
C8 Mo1 C6 C10 -80.6(2)
C7 Mo1 C6 C10 -116.8(3)
C3A Mo1 C6 C7 -132.2(4)
C2A Mo1 C6 C7 -100.9(6)
C9 Mo1 C6 C7 78.5(2)
C10 Mo1 C6 C7 116.8(3)
C2B Mo1 C6 C7 -106.8(11)
C3B Mo1 C6 C7 -71.5(5)
C4A Mo1 C6 C7 -126.7(6)
C4B Mo1 C6 C7 -84.6(8)
C1A Mo1 C6 C7 -72.1(4)
C8 Mo1 C6 C7 36.2(2)
C10 C6 C7 C8 -1.0(4)
Mo1 C6 C7 C8 -63.7(2)
C10 C6 C7 Mo1 62.7(2)
C3A Mo1 C7 C8 172.0(4)
C2A Mo1 C7 C8 -170.5(5)
C9 Mo1 C7 C8 37.7(2)
C10 Mo1 C7 C8 79.8(2)
C2B Mo1 C7 C8 -130.9(8)
C3B Mo1 C7 C8 -124.2(6)
C4A Mo1 C7 C8 -154.9(9)
C4B Mo1 C7 C8 -152.7(9)
C6 Mo1 C7 C8 116.8(3)
C1A Mo1 C7 C8 -134.4(5)
C3A Mo1 C7 C6 55.2(4)
C2A Mo1 C7 C6 72.7(5)
C9 Mo1 C7 C6 -79.1(2)
C10 Mo1 C7 C6 -37.0(2)
C2B Mo1 C7 C6 112.3(8)
C3B Mo1 C7 C6 119.0(6)
C4A Mo1 C7 C6 88.3(9)
C4B Mo1 C7 C6 90.5(9)
C1A Mo1 C7 C6 108.8(5)
C8 Mo1 C7 C6 -116.8(3)
C6 C7 C8 C9 1.3(4)
Mo1 C7 C8 C9 -61.8(2)
C6 C7 C8 Mo1 63.1(2)
C3A Mo1 C8 C7 -14.3(7)
C2A Mo1 C8 C7 10.7(5)
C9 Mo1 C8 C7 -116.9(3)
C10 Mo1 C8 C7 -78.9(2)
C2B Mo1 C8 C7 92.3(11)
C3B Mo1 C8 C7 66.2(9)
C4A Mo1 C8 C7 83.3(14)
C4B Mo1 C8 C7 29.2(10)
C6 Mo1 C8 C7 -37.4(2)
C1A Mo1 C8 C7 49.0(5)
C3A Mo1 C8 C9 102.7(6)
C2A Mo1 C8 C9 127.6(5)
C10 Mo1 C8 C9 38.0(2)
C2B Mo1 C8 C9 -150.7(11)
C3B Mo1 C8 C9 -176.8(9)
C4A Mo1 C8 C9 -159.8(14)
C4B Mo1 C8 C9 146.1(10)
C6 Mo1 C8 C9 79.6(2)
C1A Mo1 C8 C9 166.0(5)
C7 Mo1 C8 C9 116.9(3)
C7 C8 C9 C10 -1.1(4)
Mo1 C8 C9 C10 -65.0(2)
C7 C8 C9 Mo1 63.9(2)
C3A Mo1 C9 C10 -14.4(8)
C2A Mo1 C9 C10 38.5(7)
C2B Mo1 C9 C10 -130(2)
C3B Mo1 C9 C10 121.4(18)
C4A Mo1 C9 C10 -79.2(14)
C4B Mo1 C9 C10 63.7(13)
C6 Mo1 C9 C10 37.7(2)
C1A Mo1 C9 C10 92.7(8)
C8 Mo1 C9 C10 115.2(3)
C7 Mo1 C9 C10 79.3(2)
C3A Mo1 C9 C8 -129.7(8)
C2A Mo1 C9 C8 -76.7(7)
C10 Mo1 C9 C8 -115.2(3)
C2B Mo1 C9 C8 115(2)
C3B Mo1 C9 C8 6.2(18)
C4A Mo1 C9 C8 165.6(14)
C4B Mo1 C9 C8 -51.5(13)
C6 Mo1 C9 C8 -77.5(2)
C1A Mo1 C9 C8 -22.6(8)
C7 Mo1 C9 C8 -36.0(2)
C7 C6 C10 C9 0.3(4)
Mo1 C6 C10 C9 64.5(2)
C7 C6 C10 Mo1 -64.2(2)
C8 C9 C10 C6 0.5(4)
Mo1 C9 C10 C6 -65.7(2)
C8 C9 C10 Mo1 66.2(2)
C3A Mo1 C10 C6 -74.5(6)
C2A Mo1 C10 C6 -37.5(5)
C9 Mo1 C10 C6 115.1(3)
C2B Mo1 C10 C6 -93.0(14)
C3B Mo1 C10 C6 -15.0(10)
C4A Mo1 C10 C6 -96.3(4)
C4B Mo1 C10 C6 -23.7(7)
C1A Mo1 C10 C6 -11.9(5)
C8 Mo1 C10 C6 77.1(2)
C7 Mo1 C10 C6 37.0(2)
C3A Mo1 C10 C9 170.4(5)
C2A Mo1 C10 C9 -152.5(5)
C2B Mo1 C10 C9 151.9(13)
C3B Mo1 C10 C9 -130.0(10)
C4A Mo1 C10 C9 148.7(4)
C4B Mo1 C10 C9 -138.7(7)
C6 Mo1 C10 C9 -115.1(3)
C1A Mo1 C10 C9 -126.9(5)
C8 Mo1 C10 C9 -38.0(2)
C7 Mo1 C10 C9 -78.1(2)
Mo1 S2 C11 C12 11.8(3)
Mo1 S2 C11 S3 -171.27(18)
C14 S3 C11 C12 0.0(3)
C14 S3 C11 S2 -177.3(2)
S2 C11 C12 N13 177.2(2)
S3 C11 C12 N13 -0.1(3)
S2 C11 C12 S1 0.4(4)
S3 C11 C12 S1 -176.92(18)
Mo1 S1 C12 N13 171.3(2)
Mo1 S1 C12 C11 -12.2(3)
C11 C12 N13 C14 0.2(4)
S1 C12 N13 C14 177.0(2)
C11 C12 N13 C15 -179.5(3)
S1 C12 N13 C15 -2.7(4)
C12 N13 C14 S4 179.9(3)
C15 N13 C14 S4 -0.4(5)
C12 N13 C14 S3 -0.2(3)
C15 N13 C14 S3 179.5(2)
C11 S3 C14 N13 0.1(3)
C11 S3 C14 S4 -180.0(2)
C14 N13 C15 C16 95.1(4)
C12 N13 C15 C16 -85.2(4)
N13 C15 C16 O17 -60.5(4)
C52 C53 C56 C57 -9.5(5)
C54 C53 C56 C57 175.4(3)
C52 C53 C56 C61 170.2(3)
C54 C53 C56 C61 -4.9(5)
C53 C56 C57 C58 179.1(3)
C61 C56 C57 C58 -0.7(4)
C56 C57 C58 C59 -0.1(5)
C57 C58 C59 C62 -179.3(3)
C57 C58 C59 C60 0.6(4)
C58 C59 C60 C61 -0.5(4)
C62 C59 C60 C61 179.5(3)
C59 C60 C61 C56 -0.3(5)
C57 C56 C61 C60 0.9(4)
C53 C56 C61 C60 -178.9(3)
C58 C59 C62 C65 180.0(3)
C60 C59 C62 C65 0.0(5)
C58 C59 C62 C63 5.7(4)
C60 C59 C62 C63 -174.2(3)
